data_4118883
loop_
_publ_author_name
'Hongli Bao'
'Uttam K. Tambar'

_publ_section_title
;
 Catalytic Enantioselective Allylic Amination of Unactivated Terminal
 Olefins via an Ene Reaction/[2,3]-Rearrangement
;
_journal_name_full 'Journal of the American Chemical Society'
_journal_page_first 18495
_journal_page_last 18498
_journal_paper_doi 10.1021/ja307851b
_journal_volume 134
_journal_year 2012
_chemical_absolute_configuration ad
_chemical_formula_sum 'C21 H26 N2 O4 S3'
_chemical_formula_weight 466.62
_chemical_name_systematic
;
 ?
;
_space_group_IT_number 1
_symmetry_cell_setting triclinic
_symmetry_space_group_name_Hall 'P 1'
_symmetry_space_group_name_H-M 'P 1'
_atom_sites_solution_hydrogens geom
_atom_sites_solution_primary direct
_atom_sites_solution_secondary difmap
_audit_creation_method SHELXL-97
_cell_angle_alpha 76.556(4)
_cell_angle_beta 73.339(5)
_cell_angle_gamma 66.602(4)
_cell_formula_units_Z 2
_cell_length_a 8.7151(7)
_cell_length_b 10.1879(11)
_cell_length_c 14.983(2)
_cell_measurement_reflns_used 16038
_cell_measurement_temperature 298(2)
_cell_measurement_theta_max 74.0
_cell_measurement_theta_min 7.0
_cell_volume 1159.0(2)
_computing_cell_refinement 'CrystalClear (Rigaku Inc., 2008)'
_computing_data_collection 'CrystalClear (Rigaku Inc., 2008)'
_computing_data_reduction 'CrystalClear (Rigaku Inc., 2008)'
_computing_molecular_graphics 'XP SHELXTL/PC, Siemens Analytical'
_computing_structure_refinement 'XL SHELXTL/PC, Siemens Analytical'
_computing_structure_solution
;

SIR97 - Altomare A., Burla M.C., Camalli M., Cascarano G.L., Giacovazzo C., 
Guagliardi A., Moliterni A.G.G., Polidori G.,Spagna R.
;
_diffrn_ambient_temperature 298(2)
_diffrn_measured_fraction_theta_full 0.921
_diffrn_measured_fraction_theta_max 0.921
_diffrn_measurement_device_type 'Rigaku R-Axis Spider with Image Plate'
_diffrn_measurement_method \w-scans
_diffrn_radiation_monochromator graphite
_diffrn_radiation_source 'fine-focus sealed tube'
_diffrn_radiation_type CuK\a
_diffrn_radiation_wavelength 1.54180
_diffrn_reflns_av_R_equivalents 0.0261
_diffrn_reflns_av_sigmaI/netI 0.0312
_diffrn_reflns_limit_h_max 10
_diffrn_reflns_limit_h_min -10
_diffrn_reflns_limit_k_max 12
_diffrn_reflns_limit_k_min -12
_diffrn_reflns_limit_l_max 18
_diffrn_reflns_limit_l_min -17
_diffrn_reflns_number 15894
_diffrn_reflns_theta_full 70.00
_diffrn_reflns_theta_max 70.00
_diffrn_reflns_theta_min 7.04
_exptl_absorpt_coefficient_mu 3.171
_exptl_absorpt_correction_T_max 1.00
_exptl_absorpt_correction_T_min 0.758
_exptl_absorpt_correction_type multi-scan
_exptl_absorpt_process_details
;
Abscor. T. Higashi (2001). The Rigaku Corporation, Tokyo, Japan.
;
_exptl_crystal_colour colorless
_exptl_crystal_density_diffrn 1.337
_exptl_crystal_description prisms
_exptl_crystal_F_000 492
_exptl_crystal_size_max 0.56
_exptl_crystal_size_mid 0.46
_exptl_crystal_size_min 0.25
_refine_diff_density_max 0.195
_refine_diff_density_min -0.281
_refine_diff_density_rms 0.049
_refine_ls_abs_structure_details 'Flack H D (1983), Acta Cryst. A39, 876-881'
_refine_ls_abs_structure_Flack 0.05(2)
_refine_ls_extinction_method none
_refine_ls_goodness_of_fit_ref 1.091
_refine_ls_hydrogen_treatment mixed
_refine_ls_matrix_type full
_refine_ls_number_parameters 550
_refine_ls_number_reflns 7001
_refine_ls_number_restraints 3
_refine_ls_restrained_S_all 1.090
_refine_ls_R_factor_all 0.0514
_refine_ls_R_factor_gt 0.0386
_refine_ls_shift/su_max 0.000
_refine_ls_shift/su_mean 0.000
_refine_ls_structure_factor_coef Fsqd
_refine_ls_weighting_details 'calc w=1/[\s^2^(Fo^2^)+(0.0530P)^2^+0.3497P] where P=(Fo^2^+2Fc^2^)/3'
_refine_ls_weighting_scheme calc
_refine_ls_wR_factor_gt 0.0954
_refine_ls_wR_factor_ref 0.1178
_reflns_number_gt 5729
_reflns_number_total 7001
_reflns_threshold_expression >2sigma(I)
_cod_data_source_file ja307851b_si_002.cif
_cod_data_source_block shelxl
_cod_database_code 4118883

loop_
_symmetry_equiv_pos_as_xyz
'x, y, z'

loop_
_atom_site_label
_atom_site_type_symbol
_atom_site_fract_x
_atom_site_fract_y
_atom_site_fract_z
_atom_site_U_iso_or_equiv
_atom_site_adp_type
_atom_site_occupancy
_atom_site_symmetry_multiplicity
_atom_site_calc_flag
_atom_site_refinement_flags
S1 S 0.52552(17) 0.34943(15) 0.00714(10) 0.0711(4) Uani 1 1 d .
S2 S 0.27743(14) 0.38223(12) 0.17557(9) 0.0579(3) Uani 1 1 d .
S3 S 0.31910(14) 0.36779(12) 0.36289(9) 0.0570(3) Uani 1 1 d .
O1 O 0.6315(5) 0.2148(5) 0.0494(3) 0.0954(14) Uani 1 1 d .
O2 O 0.6032(6) 0.4369(5) -0.0673(3) 0.0980(14) Uani 1 1 d .
O3 O 0.4496(5) 0.2831(4) 0.4145(3) 0.0703(10) Uani 1 1 d .
O4 O 0.2795(5) 0.5188(3) 0.3391(3) 0.0704(10) Uani 1 1 d .
N1 N 0.4064(5) 0.4527(4) 0.0895(3) 0.0581(11) Uani 1 1 d .
N2 N 0.3830(5) 0.3023(5) 0.2634(3) 0.0587(11) Uani 1 1 d .
C1 C 0.3748(8) 0.3173(7) -0.0337(4) 0.0730(16) Uani 1 1 d .
C2 C 0.2599(10) 0.4292(8) -0.0780(5) 0.096(2) Uani 1 1 d .
H2 H 0.2605 0.5223 -0.0862 0.115 Uiso 1 1 calc R
C3 C 0.1432(13) 0.4032(10) -0.1102(6) 0.127(3) Uani 1 1 d .
H3 H 0.0657 0.4792 -0.1410 0.152 Uiso 1 1 calc R
C4 C 0.1399(15) 0.2679(11) -0.0978(6) 0.124(3) Uani 1 1 d .
H4 H 0.0562 0.2526 -0.1165 0.149 Uiso 1 1 calc R
C5 C 0.2588(13) 0.1553(10) -0.0580(6) 0.114(3) Uani 1 1 d .
H5 H 0.2629 0.0617 -0.0547 0.137 Uiso 1 1 calc R
C6 C 0.3775(10) 0.1795(7) -0.0210(5) 0.090(2) Uani 1 1 d .
H6 H 0.4539 0.1040 0.0107 0.108 Uiso 1 1 calc R
C7 C 0.4047(7) 0.6029(5) 0.0857(4) 0.0605(13) Uani 1 1 d .
H7 H 0.3320 0.6336 0.1459 0.073 Uiso 1 1 calc R
C8 C 0.5763(6) 0.6086(5) 0.0846(4) 0.0673(13) Uani 1 1 d .
H8 H 0.6484 0.5886 0.0222 0.081 Uiso 1 1 calc R
C9 C 0.6700(7) 0.4962(6) 0.1550(5) 0.0805(17) Uani 1 1 d .
H9A H 0.6941 0.4012 0.1403 0.097 Uiso 1 1 calc R
H9B H 0.5957 0.5047 0.2171 0.097 Uiso 1 1 calc R
C10 C 0.8362(8) 0.5085(7) 0.1570(6) 0.096(2) Uani 1 1 d .
H10A H 0.8819 0.4415 0.2087 0.115 Uiso 1 1 calc R
H10B H 0.9190 0.4821 0.0990 0.115 Uiso 1 1 calc R
C11 C 0.8117(9) 0.6576(8) 0.1680(5) 0.092(2) Uani 1 1 d .
H11A H 0.7447 0.6771 0.2306 0.110 Uiso 1 1 calc R
H11B H 0.9227 0.6631 0.1624 0.110 Uiso 1 1 calc R
C12 C 0.7249(9) 0.7701(7) 0.0981(6) 0.114(2) Uani 1 1 d .
H12A H 0.8014 0.7616 0.0365 0.136 Uiso 1 1 calc R
H12B H 0.7014 0.8643 0.1138 0.136 Uiso 1 1 calc R
C13 C 0.5556(9) 0.7598(6) 0.0934(6) 0.092(2) Uani 1 1 d .
H13A H 0.4701 0.7899 0.1498 0.110 Uiso 1 1 calc R
H13B H 0.5147 0.8253 0.0399 0.110 Uiso 1 1 calc R
C14 C 0.3134(8) 0.7071(6) 0.0140(5) 0.0907(16) Uani 1 1 d .
H14 H 0.3702 0.7015 -0.0486 0.109 Uiso 1 1 calc R
C15 C 0.1600(10) 0.8064(7) 0.0306(6) 0.102(2) Uani 1 1 d .
H15A H 0.0983 0.8160 0.0921 0.122 Uiso 1 1 calc R
H15B H 0.1131 0.8670 -0.0192 0.122 Uiso 1 1 calc R
C16 C 0.1320(7) 0.3298(6) 0.4201(4) 0.0642(15) Uani 1 1 d .
C17 C 0.1373(9) 0.2106(7) 0.4888(6) 0.103(2) Uani 1 1 d .
H17 H 0.2375 0.1536 0.5096 0.124 Uiso 1 1 calc R
C18 C -0.0116(11) 0.1796(8) 0.5252(7) 0.123(3) Uani 1 1 d .
H18 H -0.0112 0.1006 0.5712 0.148 Uiso 1 1 calc R
C19 C -0.1576(10) 0.2621(8) 0.4951(6) 0.105(2) Uani 1 1 d .
H19 H -0.2543 0.2364 0.5183 0.126 Uiso 1 1 calc R
C20 C -0.1641(9) 0.3843(9) 0.4301(6) 0.098(2) Uani 1 1 d .
H20 H -0.2659 0.4429 0.4115 0.118 Uiso 1 1 calc R
C21 C -0.0173(8) 0.4185(7) 0.3929(4) 0.0758(16) Uani 1 1 d .
H21 H -0.0203 0.5011 0.3499 0.091 Uiso 1 1 calc R
S1A S 0.48670(17) 0.95548(15) 0.71859(10) 0.0683(4) Uani 1 1 d .
S2A S 0.73483(14) 0.89609(12) 0.55305(9) 0.0597(3) Uani 1 1 d .
S3A S 0.68688(15) 0.90816(12) 0.36692(9) 0.0592(3) Uani 1 1 d .
O1A O 0.3929(5) 0.8838(4) 0.7947(3) 0.0824(11) Uani 1 1 d .
O2A O 0.3973(6) 1.0893(4) 0.6682(3) 0.0873(12) Uani 1 1 d .
O3A O 0.5537(5) 0.9890(4) 0.3156(3) 0.0688(10) Uani 1 1 d .
O4A O 0.7355(5) 0.7544(3) 0.3905(3) 0.0730(10) Uani 1 1 d .
N1A N 0.6027(5) 0.8382(4) 0.6441(3) 0.0567(11) Uani 1 1 d .
N2A N 0.6230(6) 0.9738(5) 0.4660(3) 0.0594(12) Uani 1 1 d .
C1A C 0.6439(8) 0.9817(6) 0.7585(4) 0.0715(16) Uani 1 1 d .
C2A C 0.7664(12) 0.8668(8) 0.7968(6) 0.112(3) Uani 1 1 d .
H2A H 0.7671 0.7738 0.8021 0.134 Uiso 1 1 calc R
C3A C 0.8876(12) 0.8881(10) 0.8273(7) 0.127(3) Uani 1 1 d .
H3A H 0.9697 0.8110 0.8543 0.153 Uiso 1 1 calc R
C4A C 0.8840(14) 1.0265(13) 0.8166(7) 0.132(3) Uani 1 1 d .
H4A H 0.9672 1.0428 0.8352 0.158 Uiso 1 1 calc R
C5A C 0.7617(16) 1.1404(11) 0.7796(7) 0.133(4) Uani 1 1 d .
H5A H 0.7616 1.2333 0.7740 0.160 Uiso 1 1 calc R
C6A C 0.6412(11) 1.1202(8) 0.7510(5) 0.100(2) Uani 1 1 d .
H6A H 0.5569 1.1985 0.7264 0.120 Uiso 1 1 calc R
C7A C 0.5999(6) 0.6879(5) 0.6654(4) 0.0574(12) Uani 1 1 d .
H7A H 0.5458 0.6712 0.7320 0.069 Uiso 1 1 calc R
C8A C 0.4933(5) 0.6696(5) 0.6058(3) 0.0588(11) Uani 1 1 d .
H8A H 0.5563 0.6712 0.5401 0.071 Uiso 1 1 calc R
C9A C 0.4710(8) 0.5228(6) 0.6394(5) 0.0779(17) Uani 1 1 d .
H9A1 H 0.5829 0.4469 0.6337 0.093 Uiso 1 1 calc R
H9A2 H 0.4134 0.5182 0.7052 0.093 Uiso 1 1 calc R
C10A C 0.3695(7) 0.4974(6) 0.5838(5) 0.0922(18) Uani 1 1 d .
H10C H 0.3508 0.4073 0.6105 0.111 Uiso 1 1 calc R
H10D H 0.4343 0.4888 0.5196 0.111 Uiso 1 1 calc R
C11A C 0.1985(8) 0.6185(8) 0.5836(6) 0.107(3) Uani 1 1 d .
H11C H 0.1412 0.6029 0.5424 0.128 Uiso 1 1 calc R
H11D H 0.1270 0.6183 0.6465 0.128 Uiso 1 1 calc R
C12A C 0.2199(9) 0.7626(8) 0.5510(7) 0.119(3) Uani 1 1 d .
H12C H 0.1080 0.8385 0.5552 0.143 Uiso 1 1 calc R
H12D H 0.2806 0.7667 0.4857 0.143 Uiso 1 1 calc R
C13A C 0.3196(7) 0.7878(6) 0.6108(6) 0.096(2) Uani 1 1 d .
H13C H 0.3333 0.8806 0.5880 0.116 Uiso 1 1 calc R
H13D H 0.2561 0.7890 0.6756 0.116 Uiso 1 1 calc R
C14A C 0.7805(5) 0.5787(5) 0.6486(4) 0.0660(12) Uani 1 1 d .
H14A H 0.8450 0.5767 0.5872 0.079 Uiso 1 1 calc R
C15A C 0.8513(8) 0.4867(6) 0.7152(5) 0.0837(18) Uani 1 1 d .
H15C H 0.7899 0.4860 0.7772 0.100 Uiso 1 1 calc R
H15D H 0.9629 0.4221 0.7004 0.100 Uiso 1 1 calc R
C16A C 0.8715(7) 0.9512(6) 0.3068(4) 0.0640(14) Uani 1 1 d .
C17A C 0.8594(9) 1.0667(7) 0.2370(6) 0.104(2) Uani 1 1 d .
H17A H 0.7562 1.1189 0.2183 0.125 Uiso 1 1 calc R
C18A C 1.0036(11) 1.1050(8) 0.1943(7) 0.134(4) Uani 1 1 d .
H18A H 0.9987 1.1824 0.1465 0.161 Uiso 1 1 calc R
C19A C 1.1511(11) 1.0262(10) 0.2244(7) 0.122(3) Uani 1 1 d .
H19A H 1.2464 1.0533 0.1982 0.146 Uiso 1 1 calc R
C20A C 1.1642(10) 0.9077(12) 0.2924(6) 0.120(3) Uani 1 1 d .
H20A H 1.2677 0.8547 0.3105 0.144 Uiso 1 1 calc R
C21A C 1.0235(8) 0.8680(8) 0.3334(5) 0.096(2) Uani 1 1 d .
H21A H 1.0311 0.7867 0.3782 0.115 Uiso 1 1 calc R
H2N H 0.421(5) 0.213(4) 0.271(3) 0.037(11) Uiso 1 1 d .
H2NA H 0.570(5) 1.048(4) 0.458(3) 0.031(12) Uiso 1 1 d .

loop_
_atom_site_aniso_label
_atom_site_aniso_U_11
_atom_site_aniso_U_22
_atom_site_aniso_U_33
_atom_site_aniso_U_23
_atom_site_aniso_U_13
_atom_site_aniso_U_12
S1 0.0772(8) 0.0824(9) 0.0598(9) -0.0173(7) -0.0083(7) -0.0350(7)
S2 0.0591(7) 0.0645(7) 0.0564(9) -0.0024(6) -0.0150(6) -0.0300(6)
S3 0.0615(7) 0.0520(7) 0.0556(8) -0.0062(6) -0.0158(6) -0.0167(6)
O1 0.084(3) 0.080(3) 0.113(4) -0.031(3) -0.036(3) 0.000(2)
O2 0.116(3) 0.132(4) 0.063(3) -0.029(3) 0.010(2) -0.073(3)
O3 0.076(2) 0.071(2) 0.070(3) -0.0073(19) -0.032(2) -0.0216(18)
O4 0.082(2) 0.0530(19) 0.072(3) -0.0067(18) -0.014(2) -0.0222(18)
N1 0.068(3) 0.061(2) 0.049(3) -0.003(2) -0.009(2) -0.032(2)
N2 0.061(3) 0.052(2) 0.056(3) -0.006(2) -0.012(2) -0.014(2)
C1 0.091(4) 0.077(4) 0.058(4) -0.016(3) -0.007(3) -0.039(3)
C2 0.139(6) 0.085(4) 0.095(5) 0.007(4) -0.069(5) -0.051(4)
C3 0.171(8) 0.129(7) 0.123(7) 0.003(5) -0.095(6) -0.063(6)
C4 0.183(9) 0.135(7) 0.105(7) -0.005(6) -0.064(6) -0.092(7)
C5 0.162(8) 0.116(6) 0.106(7) -0.025(5) -0.030(6) -0.085(6)
C6 0.121(5) 0.083(4) 0.078(5) -0.001(4) -0.029(4) -0.049(4)
C7 0.073(3) 0.054(3) 0.060(3) 0.001(2) -0.020(2) -0.029(2)
C8 0.078(3) 0.071(3) 0.066(3) -0.004(3) -0.020(3) -0.039(3)
C9 0.074(3) 0.074(3) 0.105(5) -0.003(3) -0.039(3) -0.029(3)
C10 0.081(4) 0.096(4) 0.128(6) -0.012(4) -0.043(4) -0.037(3)
C11 0.086(4) 0.106(5) 0.108(5) -0.025(4) -0.031(4) -0.045(4)
C12 0.117(5) 0.089(4) 0.168(7) 0.005(5) -0.065(5) -0.059(4)
C13 0.099(4) 0.072(4) 0.121(6) 0.001(4) -0.042(4) -0.044(3)
C14 0.107(4) 0.080(4) 0.108(5) -0.001(4) -0.043(4) -0.049(3)
C15 0.101(5) 0.083(4) 0.141(7) 0.015(4) -0.060(5) -0.045(4)
C16 0.061(3) 0.057(3) 0.063(4) -0.012(3) -0.002(3) -0.015(3)
C17 0.074(4) 0.067(4) 0.121(6) 0.021(4) 0.001(4) -0.009(3)
C18 0.100(5) 0.067(4) 0.149(8) 0.010(4) 0.021(5) -0.023(4)
C19 0.072(4) 0.086(5) 0.143(7) -0.025(5) 0.003(4) -0.026(4)
C20 0.070(4) 0.111(5) 0.098(6) -0.020(5) -0.011(4) -0.017(4)
C21 0.070(4) 0.079(4) 0.063(4) 0.005(3) -0.007(3) -0.024(3)
S1A 0.0811(9) 0.0678(8) 0.0585(9) -0.0106(7) -0.0113(7) -0.0303(7)
S2A 0.0592(7) 0.0673(7) 0.0581(9) 0.0021(6) -0.0157(6) -0.0319(6)
S3A 0.0657(8) 0.0532(7) 0.0554(9) -0.0062(6) -0.0125(7) -0.0189(6)
O1A 0.089(2) 0.091(2) 0.068(3) -0.016(2) 0.006(2) -0.046(2)
O2A 0.097(3) 0.071(2) 0.087(3) -0.013(2) -0.023(2) -0.020(2)
O3A 0.074(2) 0.065(2) 0.070(3) -0.0078(19) -0.029(2) -0.0188(18)
O4A 0.093(3) 0.0525(19) 0.067(3) -0.0060(18) -0.014(2) -0.0223(19)
N1A 0.070(3) 0.064(2) 0.045(3) -0.003(2) -0.014(2) -0.035(2)
N2A 0.065(3) 0.046(2) 0.054(3) -0.002(2) -0.016(2) -0.007(2)
C1A 0.101(4) 0.068(3) 0.058(4) -0.008(3) -0.023(3) -0.040(3)
C2A 0.161(7) 0.084(4) 0.118(7) -0.022(4) -0.074(6) -0.036(5)
C3A 0.138(7) 0.118(6) 0.157(8) -0.029(6) -0.087(7) -0.033(5)
C4A 0.163(9) 0.169(9) 0.121(8) -0.032(7) -0.047(6) -0.100(8)
C5A 0.194(11) 0.110(6) 0.137(9) -0.004(6) -0.051(8) -0.094(7)
C6A 0.140(6) 0.082(4) 0.101(6) -0.012(4) -0.026(5) -0.064(4)
C7A 0.059(3) 0.061(3) 0.062(3) -0.001(2) -0.021(2) -0.030(2)
C8A 0.059(2) 0.062(2) 0.060(3) -0.003(2) -0.013(2) -0.030(2)
C9A 0.086(4) 0.072(3) 0.092(5) -0.013(3) -0.025(3) -0.040(3)
C10A 0.085(4) 0.097(4) 0.124(5) -0.034(4) -0.023(3) -0.051(3)
C11A 0.074(4) 0.135(6) 0.141(7) -0.026(5) -0.029(4) -0.059(4)
C12A 0.084(4) 0.115(5) 0.186(8) -0.014(5) -0.076(5) -0.034(4)
C13A 0.071(3) 0.073(3) 0.162(7) -0.024(4) -0.052(4) -0.020(3)
C14A 0.055(2) 0.070(3) 0.080(3) -0.007(3) -0.018(2) -0.029(2)
C15A 0.074(4) 0.070(3) 0.112(5) 0.017(3) -0.042(3) -0.032(3)
C16A 0.065(3) 0.058(3) 0.056(4) -0.007(3) -0.006(3) -0.014(3)
C17A 0.078(4) 0.074(4) 0.118(6) 0.012(4) 0.000(4) -0.011(3)
C18A 0.093(5) 0.077(4) 0.159(8) 0.009(5) 0.044(5) -0.018(4)
C19A 0.085(5) 0.116(6) 0.150(8) -0.044(6) 0.037(5) -0.049(5)
C20A 0.070(4) 0.182(9) 0.091(6) -0.008(6) -0.001(4) -0.044(5)
C21A 0.070(4) 0.114(5) 0.075(5) -0.003(4) -0.006(4) -0.017(4)

loop_
_atom_type_symbol
_atom_type_description
_atom_type_scat_dispersion_real
_atom_type_scat_dispersion_imag
_atom_type_scat_source
C C 0.0181 0.0091 'International Tables Vol C Tables 4.2.6.8 and 6.1.1.4'
H H 0.0000 0.0000 'International Tables Vol C Tables 4.2.6.8 and 6.1.1.4'
N N 0.0311 0.0180 'International Tables Vol C Tables 4.2.6.8 and 6.1.1.4'
O O 0.0492 0.0322 'International Tables Vol C Tables 4.2.6.8 and 6.1.1.4'
S S 0.3331 0.5567 'International Tables Vol C Tables 4.2.6.8 and 6.1.1.4'

loop_
_geom_angle_atom_site_label_1
_geom_angle_atom_site_label_2
_geom_angle_atom_site_label_3
_geom_angle
O1 S1 O2 119.8(3)
O1 S1 N1 109.0(2)
O2 S1 N1 106.4(2)
O1 S1 C1 108.7(3)
O2 S1 C1 108.2(3)
N1 S1 C1 103.5(2)
N1 S2 N2 106.4(2)
O4 S3 O3 120.4(2)
O4 S3 N2 106.1(2)
O3 S3 N2 105.4(2)
O4 S3 C16 110.2(2)
O3 S3 C16 108.5(3)
N2 S3 C16 105.1(2)
C7 N1 S1 122.9(3)
C7 N1 S2 122.2(3)
S1 N1 S2 114.8(2)
S3 N2 S2 121.4(3)
S3 N2 H2N 112(3)
S2 N2 H2N 116(3)
C6 C1 C2 121.5(6)
C6 C1 S1 118.6(6)
C2 C1 S1 119.8(4)
C1 C2 C3 119.6(7)
C1 C2 H2 120.2
C3 C2 H2 120.2
C4 C3 C2 120.8(8)
C4 C3 H3 119.6
C2 C3 H3 119.6
C5 C4 C3 119.9(8)
C5 C4 H4 120.0
C3 C4 H4 120.0
C4 C5 C6 120.4(7)
C4 C5 H5 119.8
C6 C5 H5 119.8
C1 C6 C5 117.6(7)
C1 C6 H6 121.2
C5 C6 H6 121.2
C14 C7 N1 111.7(4)
C14 C7 C8 115.7(4)
N1 C7 C8 114.4(4)
C14 C7 H7 104.5
N1 C7 H7 104.5
C8 C7 H7 104.5
C9 C8 C13 112.4(5)
C9 C8 C7 114.3(4)
C13 C8 C7 110.0(4)
C9 C8 H8 106.5
C13 C8 H8 106.5
C7 C8 H8 106.5
C8 C9 C10 113.8(5)
C8 C9 H9A 108.8
C10 C9 H9A 108.8
C8 C9 H9B 108.8
C10 C9 H9B 108.8
H9A C9 H9B 107.7
C11 C10 C9 111.6(5)
C11 C10 H10A 109.3
C9 C10 H10A 109.3
C11 C10 H10B 109.3
C9 C10 H10B 109.3
H10A C10 H10B 108.0
C12 C11 C10 113.5(6)
C12 C11 H11A 108.9
C10 C11 H11A 108.9
C12 C11 H11B 108.9
C10 C11 H11B 108.9
H11A C11 H11B 107.7
C11 C12 C13 113.0(6)
C11 C12 H12A 109.0
C13 C12 H12A 109.0
C11 C12 H12B 109.0
C13 C12 H12B 109.0
H12A C12 H12B 107.8
C8 C13 C12 112.2(5)
C8 C13 H13A 109.2
C12 C13 H13A 109.2
C8 C13 H13B 109.2
C12 C13 H13B 109.2
H13A C13 H13B 107.9
C15 C14 C7 126.2(7)
C15 C14 H14 116.9
C7 C14 H14 116.9
C14 C15 H15A 120.0
C14 C15 H15B 120.0
H15A C15 H15B 120.0
C21 C16 C17 121.4(6)
C21 C16 S3 117.8(5)
C17 C16 S3 120.8(5)
C18 C17 C16 117.8(7)
C18 C17 H17 121.1
C16 C17 H17 121.1
C19 C18 C17 121.3(7)
C19 C18 H18 119.3
C17 C18 H18 119.3
C18 C19 C20 120.5(7)
C18 C19 H19 119.7
C20 C19 H19 119.7
C19 C20 C21 119.4(7)
C19 C20 H20 120.3
C21 C20 H20 120.3
C16 C21 C20 119.5(6)
C16 C21 H21 120.3
C20 C21 H21 120.3
O2A S1A O1A 120.0(3)
O2A S1A N1A 109.1(2)
O1A S1A N1A 106.4(2)
O2A S1A C1A 108.0(3)
O1A S1A C1A 109.3(3)
N1A S1A C1A 102.8(2)
N1A S2A N2A 105.8(2)
O4A S3A O3A 120.7(2)
O4A S3A N2A 106.5(2)
O3A S3A N2A 105.9(2)
O4A S3A C16A 109.1(3)
O3A S3A C16A 108.2(3)
N2A S3A C16A 105.5(3)
C7A N1A S1A 120.6(3)
C7A N1A S2A 124.7(3)
S1A N1A S2A 114.3(2)
S3A N2A S2A 121.0(3)
S3A N2A H2NA 109(4)
S2A N2A H2NA 126(3)
C2A C1A C6A 120.1(6)
C2A C1A S1A 120.9(4)
C6A C1A S1A 118.9(6)
C3A C2A C1A 120.5(7)
C3A C2A H2A 119.7
C1A C2A H2A 119.7
C2A C3A C4A 117.9(9)
C2A C3A H3A 121.1
C4A C3A H3A 121.1
C5A C4A C3A 121.6(8)
C5A C4A H4A 119.2
C3A C4A H4A 119.2
C6A C5A C4A 120.6(8)
C6A C5A H5A 119.7
C4A C5A H5A 119.7
C5A C6A C1A 119.2(8)
C5A C6A H6A 120.4
C1A C6A H6A 120.4
N1A C7A C14A 110.5(4)
N1A C7A C8A 110.6(4)
C14A C7A C8A 110.8(4)
N1A C7A H7A 108.3
C14A C7A H7A 108.3
C8A C7A H7A 108.3
C13A C8A C9A 109.4(4)
C13A C8A C7A 112.6(4)
C9A C8A C7A 109.3(4)
C13A C8A H8A 108.5
C9A C8A H8A 108.5
C7A C8A H8A 108.5
C10A C9A C8A 112.1(5)
C10A C9A H9A1 109.2
C8A C9A H9A1 109.2
C10A C9A H9A2 109.2
C8A C9A H9A2 109.2
H9A1 C9A H9A2 107.9
C9A C10A C11A 111.8(5)
C9A C10A H10C 109.3
C11A C10A H10C 109.3
C9A C10A H10D 109.3
C11A C10A H10D 109.3
H10C C10A H10D 107.9
C12A C11A C10A 111.3(5)
C12A C11A H11C 109.4
C10A C11A H11C 109.4
C12A C11A H11D 109.4
C10A C11A H11D 109.4
H11C C11A H11D 108.0
C11A C12A C13A 111.1(6)
C11A C12A H12C 109.4
C13A C12A H12C 109.4
C11A C12A H12D 109.4
C13A C12A H12D 109.4
H12C C12A H12D 108.0
C8A C13A C12A 110.0(5)
C8A C13A H13C 109.7
C12A C13A H13C 109.7
C8A C13A H13D 109.7
C12A C13A H13D 109.7
H13C C13A H13D 108.2
C15A C14A C7A 123.9(5)
C15A C14A H14A 118.0
C7A C14A H14A 118.0
C14A C15A H15C 120.0
C14A C15A H15D 120.0
H15C C15A H15D 120.0
C17A C16A C21A 121.8(6)
C17A C16A S3A 120.0(5)
C21A C16A S3A 118.2(5)
C16A C17A C18A 119.3(7)
C16A C17A H17A 120.3
C18A C17A H17A 120.3
C19A C18A C17A 118.3(8)
C19A C18A H18A 120.9
C17A C18A H18A 120.9
C18A C19A C20A 122.2(7)
C18A C19A H19A 118.9
C20A C19A H19A 118.9
C21A C20A C19A 119.7(8)
C21A C20A H20A 120.2
C19A C20A H20A 120.2
C16A C21A C20A 118.5(7)
C16A C21A H21A 120.7
C20A C21A H21A 120.7

loop_
_geom_bond_atom_site_label_1
_geom_bond_atom_site_label_2
_geom_bond_distance
S1 O1 1.435(4)
S1 O2 1.442(4)
S1 N1 1.646(4)
S1 C1 1.762(6)
S2 N1 1.679(4)
S2 N2 1.686(5)
S3 O4 1.417(3)
S3 O3 1.432(4)
S3 N2 1.633(4)
S3 C16 1.758(6)
N1 C7 1.512(6)
N2 H2N 0.83(4)
C1 C6 1.364(8)
C1 C2 1.365(8)
C2 C3 1.376(9)
C2 H2 0.9300
C3 C4 1.358(12)
C3 H3 0.9300
C4 C5 1.356(11)
C4 H4 0.9300
C5 C6 1.426(10)
C5 H5 0.9300
C6 H6 0.9300
C7 C14 1.484(8)
C7 C8 1.515(6)
C7 H7 0.9800
C8 C9 1.510(7)
C8 C13 1.510(7)
C8 H8 0.9800
C9 C10 1.512(8)
C9 H9A 0.9700
C9 H9B 0.9700
C10 C11 1.489(8)
C10 H10A 0.9700
C10 H10B 0.9700
C11 C12 1.480(9)
C11 H11A 0.9700
C11 H11B 0.9700
C12 C13 1.543(8)
C12 H12A 0.9700
C12 H12B 0.9700
C13 H13A 0.9700
C13 H13B 0.9700
C14 C15 1.313(9)
C14 H14 0.9300
C15 H15A 0.9300
C15 H15B 0.9300
C16 C21 1.369(7)
C16 C17 1.392(8)
C17 C18 1.386(10)
C17 H17 0.9300
C18 C19 1.353(10)
C18 H18 0.9300
C19 C20 1.384(10)
C19 H19 0.9300
C20 C21 1.387(10)
C20 H20 0.9300
C21 H21 0.9300
S1A O2A 1.432(4)
S1A O1A 1.433(4)
S1A N1A 1.646(4)
S1A C1A 1.773(6)
S2A N1A 1.673(4)
S2A N2A 1.707(5)
S3A O4A 1.435(3)
S3A O3A 1.440(4)
S3A N2A 1.629(5)
S3A C16A 1.771(6)
N1A C7A 1.499(6)
N2A H2NA 0.72(4)
C1A C2A 1.373(9)
C1A C6A 1.380(8)
C2A C3A 1.369(10)
C2A H2A 0.9300
C3A C4A 1.370(13)
C3A H3A 0.9300
C4A C5A 1.360(12)
C4A H4A 0.9300
C5A C6A 1.342(12)
C5A H5A 0.9300
C6A H6A 0.9300
C7A C14A 1.513(6)
C7A C8A 1.545(6)
C7A H7A 0.9800
C8A C13A 1.509(7)
C8A C9A 1.534(6)
C8A H8A 0.9800
C9A C10A 1.498(7)
C9A H9A1 0.9700
C9A H9A2 0.9700
C10A C11A 1.511(9)
C10A H10C 0.9700
C10A H10D 0.9700
C11A C12A 1.503(10)
C11A H11C 0.9700
C11A H11D 0.9700
C12A C13A 1.535(8)
C12A H12C 0.9700
C12A H12D 0.9700
C13A H13C 0.9700
C13A H13D 0.9700
C14A C15A 1.309(7)
C14A H14A 0.9300
C15A H15C 0.9300
C15A H15D 0.9300
C16A C17A 1.371(9)
C16A C21A 1.374(8)
C17A C18A 1.398(10)
C17A H17A 0.9300
C18A C19A 1.358(11)
C18A H18A 0.9300
C19A C20A 1.376(11)
C19A H19A 0.9300
C20A C21A 1.375(10)
C20A H20A 0.9300
C21A H21A 0.9300

loop_
_geom_hbond_atom_site_label_D
_geom_hbond_atom_site_label_H
_geom_hbond_atom_site_label_A
_geom_hbond_distance_DH
_geom_hbond_distance_HA
_geom_hbond_distance_DA
_geom_hbond_angle_DHA
_geom_hbond_site_symmetry_A
N2 H2N O3A 0.83(4) 2.15(4) 2.958(6) 165(4) 1_545
N2A H2NA O3 0.72(4) 2.22(4) 2.926(6) 169(4) 1_565

loop_
_geom_torsion_atom_site_label_1
_geom_torsion_atom_site_label_2
_geom_torsion_atom_site_label_3
_geom_torsion_atom_site_label_4
_geom_torsion
O1 S1 N1 C7 124.3(4)
O2 S1 N1 C7 -6.3(5)
C1 S1 N1 C7 -120.2(4)
O1 S1 N1 S2 -59.2(3)
O2 S1 N1 S2 170.2(3)
C1 S1 N1 S2 56.3(4)
N2 S2 N1 C7 -88.0(4)
N2 S2 N1 S1 95.4(3)
O4 S3 N2 S2 -44.5(4)
O3 S3 N2 S2 -173.2(3)
C16 S3 N2 S2 72.3(4)
N1 S2 N2 S3 110.6(3)
O1 S1 C1 C6 0.1(6)
O2 S1 C1 C6 131.7(5)
N1 S1 C1 C6 -115.7(5)
O1 S1 C1 C2 -179.3(5)
O2 S1 C1 C2 -47.7(6)
N1 S1 C1 C2 65.0(6)
C6 C1 C2 C3 0.3(11)
S1 C1 C2 C3 179.6(7)
C1 C2 C3 C4 0.7(14)
C2 C3 C4 C5 -3.8(16)
C3 C4 C5 C6 5.9(15)
C2 C1 C6 C5 1.8(10)
S1 C1 C6 C5 -177.6(6)
C4 C5 C6 C1 -4.9(12)
S1 N1 C7 C14 72.8(6)
S2 N1 C7 C14 -103.5(5)
S1 N1 C7 C8 -61.0(6)
S2 N1 C7 C8 122.7(4)
C14 C7 C8 C9 -177.0(5)
N1 C7 C8 C9 -45.1(6)
C14 C7 C8 C13 55.4(7)
N1 C7 C8 C13 -172.7(5)
C13 C8 C9 C10 -50.4(7)
C7 C8 C9 C10 -176.7(5)
C8 C9 C10 C11 51.8(8)
C9 C10 C11 C12 -52.7(9)
C10 C11 C12 C13 52.1(9)
C9 C8 C13 C12 48.2(8)
C7 C8 C13 C12 176.9(6)
C11 C12 C13 C8 -49.6(9)
N1 C7 C14 C15 105.5(6)
C8 C7 C14 C15 -121.4(6)
O4 S3 C16 C21 34.1(5)
O3 S3 C16 C21 167.9(4)
N2 S3 C16 C21 -79.8(5)
O4 S3 C16 C17 -147.8(5)
O3 S3 C16 C17 -14.0(6)
N2 S3 C16 C17 98.2(6)
C21 C16 C17 C18 3.6(10)
S3 C16 C17 C18 -174.5(6)
C16 C17 C18 C19 0.1(13)
C17 C18 C19 C20 -3.2(13)
C18 C19 C20 C21 2.7(12)
C17 C16 C21 C20 -4.1(9)
S3 C16 C21 C20 174.0(5)
C19 C20 C21 C16 0.9(10)
O2A S1A N1A C7A -132.9(4)
O1A S1A N1A C7A -2.2(5)
C1A S1A N1A C7A 112.7(4)
O2A S1A N1A S2A 53.8(3)
O1A S1A N1A S2A -175.5(3)
C1A S1A N1A S2A -60.6(3)
N2A S2A N1A C7A 95.1(4)
N2A S2A N1A S1A -91.9(3)
O4A S3A N2A S2A 43.9(4)
O3A S3A N2A S2A 173.6(3)
C16A S3A N2A S2A -71.9(4)
N1A S2A N2A S3A -116.8(3)
O2A S1A C1A C2A -170.1(6)
O1A S1A C1A C2A 57.8(6)
N1A S1A C1A C2A -54.9(6)
O2A S1A C1A C6A 10.2(6)
O1A S1A C1A C6A -121.9(5)
N1A S1A C1A C6A 125.4(5)
C6A C1A C2A C3A -0.5(12)
S1A C1A C2A C3A 179.8(7)
C1A C2A C3A C4A -1.1(14)
C2A C3A C4A C5A 1.8(16)
C3A C4A C5A C6A -0.9(16)
C4A C5A C6A C1A -0.8(13)
C2A C1A C6A C5A 1.5(11)
S1A C1A C6A C5A -178.8(7)
S1A N1A C7A C14A -132.1(4)
S2A N1A C7A C14A 40.5(6)
S1A N1A C7A C8A 104.9(4)
S2A N1A C7A C8A -82.5(5)
N1A C7A C8A C13A -49.9(6)
C14A C7A C8A C13A -172.7(5)
N1A C7A C8A C9A -171.8(4)
C14A C7A C8A C9A 65.4(5)
C13A C8A C9A C10A 56.7(6)
C7A C8A C9A C10A -179.6(5)
C8A C9A C10A C11A -54.5(7)
C9A C10A C11A C12A 53.8(9)
C10A C11A C12A C13A -55.6(9)
C9A C8A C13A C12A -57.7(7)
C7A C8A C13A C12A -179.5(5)
C11A C12A C13A C8A 58.5(8)
N1A C7A C14A C15A 113.8(5)
C8A C7A C14A C15A -123.3(5)
O4A S3A C16A C17A 145.7(5)
O3A S3A C16A C17A 12.6(6)
N2A S3A C16A C17A -100.3(6)
O4A S3A C16A C21A -35.5(6)
O3A S3A C16A C21A -168.6(5)
N2A S3A C16A C21A 78.5(5)
C21A C16A C17A C18A -2.8(11)
S3A C16A C17A C18A 176.0(6)
C16A C17A C18A C19A -0.5(13)
C17A C18A C19A C20A 2.6(14)
C18A C19A C20A C21A -1.4(14)
C17A C16A C21A C20A 3.9(11)
S3A C16A C21A C20A -174.8(6)
C19A C20A C21A C16A -1.8(12)
